data_7719110
loop_
_publ_author_name
'Haidar Ahmad, Zainab'
'Cordier, Marie'
'Naoufal, Daoud'
'Darcel, Christophe'

_publ_section_title
;
 Synthesis and characterization of
 <i>closo</i>-decahydrido-decaborate-phosphine mediated by palladium(0)
 complexes.
;
_journal_issue 32
_journal_name_full 'Dalton transactions (Cambridge, England : 2003)'
_journal_page_first 12135
_journal_page_last 12140
_journal_paper_doi 10.1039/d5dt01302j
_journal_volume 54
_journal_year 2025
_chemical_compound_source 'synthesis as described'
_chemical_formula_moiety 'C21 H30 B10 P, C16 H36 N [+ solvent]'
_chemical_formula_sum 'C37 H66 B10 N P'
_chemical_formula_weight 663.97
_space_group_crystal_system monoclinic
_space_group_IT_number 14
_space_group_name_Hall '-P 2yn'
_space_group_name_H-M_alt 'P 1 21/n 1'
_atom_sites_solution_hydrogens geom
_atom_sites_solution_primary dual
_audit_update_record
;
2025-06-04 deposited with the CCDC.	2025-07-02 downloaded from the CCDC.
;
_cell_angle_alpha 90
_cell_angle_beta 98.673(5)
_cell_angle_gamma 90
_cell_formula_units_Z 4
_cell_length_a 10.4723(10)
_cell_length_b 18.3161(16)
_cell_length_c 23.317(3)
_cell_measurement_reflns_used 9877
_cell_measurement_temperature 150(2)
_cell_measurement_theta_max 27.7094
_cell_measurement_theta_min 2.2598
_cell_measurement_wavelength 0.710730
_cell_volume 4421.3(8)
_computing_cell_refinement 'APEX3 (Bruker, 2015)'
_computing_data_collection 'Bruker APEX3 (Bruker, 2015)'
_computing_data_reduction 'SAINT (Bruker, 2014)'
_computing_molecular_graphics
;
   'SXGRAPH (L. Farrugia, 1999), Mercury (CSD, 2020)'
;
_computing_publication_material 'CRYSCALC (T. Roisnel, local program, ver. 2024)'
_computing_structure_refinement 'SHELXL-2018_3 (Sheldrick, 2018)'
_computing_structure_solution 'SHELXT 2018_2 (Sheldrick, 2018)'
_diffrn_ambient_temperature 150(2)
_diffrn_detector CMOS-PHOTON70
_diffrn_detector_area_resol_mean 7.39
_diffrn_measured_fraction_theta_full 0.985
_diffrn_measured_fraction_theta_max 0.967
_diffrn_measurement_device_type 'D8 VENTURE Bruker AXS'
_diffrn_measurement_method 'rotation images'
_diffrn_orient_matrix_UB_11 0.0324832
_diffrn_orient_matrix_UB_12 0.0035339
_diffrn_orient_matrix_UB_13 -0.0380944
_diffrn_orient_matrix_UB_21 -0.0909526
_diffrn_orient_matrix_UB_22 0.0002404
_diffrn_orient_matrix_UB_23 -0.0206007
_diffrn_orient_matrix_UB_31 -0.0017058
_diffrn_orient_matrix_UB_32 0.0544818
_diffrn_orient_matrix_UB_33 0.0025619
_diffrn_radiation_monochromator 'multilayer monochromator'
_diffrn_radiation_probe x-ray
_diffrn_radiation_source 'Incoatec microfocus sealed tube'
_diffrn_radiation_type MoK\a
_diffrn_radiation_wavelength 0.71073
_diffrn_reflns_av_R_equivalents 0.1074
_diffrn_reflns_av_unetI/netI 0.0766
_diffrn_reflns_limit_h_max 12
_diffrn_reflns_limit_h_min -12
_diffrn_reflns_limit_k_max 19
_diffrn_reflns_limit_k_min -22
_diffrn_reflns_limit_l_max 28
_diffrn_reflns_limit_l_min -28
_diffrn_reflns_number 41881
_diffrn_reflns_theta_full 25.242
_diffrn_reflns_theta_max 25.682
_diffrn_reflns_theta_min 2.088
_diffrn_source_current 1.00
_diffrn_source_power 50.0
_diffrn_source_voltage 50.00
_exptl_absorpt_coefficient_mu 0.087
_exptl_absorpt_correction_T_max 0.996
_exptl_absorpt_correction_T_min 0.519
_exptl_absorpt_correction_type multi-scan
_exptl_absorpt_process_details
;
  [Sheldrick, G.M. (2014). SADABS Bruker AXS Inc., Madison, Wisconsin, USA]
;
_exptl_crystal_colour colourless
_exptl_crystal_density_diffrn 0.997
_exptl_crystal_description stick
_exptl_crystal_F_000 1440
_exptl_crystal_size_max 1.000
_exptl_crystal_size_mid 0.070
_exptl_crystal_size_min 0.050
_refine_diff_density_max 1.166
_refine_diff_density_min -1.085
_refine_diff_density_rms 0.177
_refine_ls_extinction_method none
_refine_ls_goodness_of_fit_ref 1.456
_refine_ls_hydrogen_treatment constr
_refine_ls_matrix_type full
_refine_ls_number_parameters 482
_refine_ls_number_reflns 8121
_refine_ls_number_restraints 128
_refine_ls_restrained_S_all 1.454
_refine_ls_R_factor_all 0.1599
_refine_ls_R_factor_gt 0.1288
_refine_ls_shift/su_max 0.000
_refine_ls_shift/su_mean 0.000
_refine_ls_structure_factor_coef Fsqd
_refine_ls_weighting_details 'w=1/[\s^2^(Fo^2^)+(0.2000P)^2^] where P=(Fo^2^+2Fc^2^)/3'
_refine_ls_weighting_scheme calc
_refine_ls_wR_factor_gt 0.3513
_refine_ls_wR_factor_ref 0.3755
_reflns_number_gt 5871
_reflns_number_total 8121
_reflns_threshold_expression >2sigma(I)
_cod_data_source_file d5dt01302j2.cif
_cod_data_source_block ZH238
_cod_depositor_comments 'Adding full bibliography for 7719107--7719112.cif.'
_cod_original_sg_symbol_H-M 'P 21/n'
_cod_database_code 7719110

loop_
_space_group_symop_operation_xyz
'x, y, z'
'-x+1/2, y+1/2, -z+1/2'
'-x, -y, -z'
'x-1/2, -y-1/2, z-1/2'

loop_
_atom_site_label
_atom_site_type_symbol
_atom_site_fract_x
_atom_site_fract_y
_atom_site_fract_z
_atom_site_U_iso_or_equiv
_atom_site_adp_type
_atom_site_occupancy
_atom_site_site_symmetry_order
_atom_site_calc_flag
_atom_site_refinement_flags_posn
_atom_site_refinement_flags_adp
_atom_site_refinement_flags_occupancy
_atom_site_disorder_assembly
_atom_site_disorder_group
P1 P 0.23368(11) -0.01412(6) 0.29256(5) 0.0223(3) Uani 1 1 d . . . . .
C1 C 0.3472(5) -0.0393(3) 0.2439(2) 0.0349(11) Uani 1 1 d . . . . .
H1A H 0.320018 -0.086848 0.225757 0.042 Uiso 1 1 calc R U . . .
H1B H 0.341411 -0.002600 0.212439 0.042 Uiso 1 1 calc R U . . .
C2 C 0.4861(4) -0.0454(2) 0.2717(2) 0.0275(10) Uani 1 1 d . . . . .
C3 C 0.5699(5) 0.0123(3) 0.2737(3) 0.0376(12) Uani 1 1 d . . . . .
H3A H 0.538865 0.058675 0.259580 0.045 Uiso 1 1 calc R U . . .
C4 C 0.6992(6) 0.0040(4) 0.2959(3) 0.0513(16) Uani 1 1 d . . . . .
H4A H 0.756582 0.044217 0.296346 0.062 Uiso 1 1 calc R U . . .
C5 C 0.7444(5) -0.0619(4) 0.3171(3) 0.0522(16) Uani 1 1 d . . . . .
H5A H 0.832762 -0.067336 0.333165 0.063 Uiso 1 1 calc R U . . .
C6 C 0.6622(6) -0.1206(4) 0.3152(3) 0.0518(16) Uani 1 1 d . . . . .
H6A H 0.693736 -0.166488 0.330249 0.062 Uiso 1 1 calc R U . . .
C7 C 0.5341(5) -0.1130(3) 0.2916(2) 0.0384(12) Uani 1 1 d . . . . .
H7A H 0.478358 -0.154192 0.288972 0.046 Uiso 1 1 calc R U . . .
C8 C 0.2761(5) -0.0696(3) 0.3578(2) 0.0308(11) Uani 1 1 d . . . . .
H8A H 0.319682 -0.114464 0.347171 0.037 Uiso 1 1 calc R U . . .
H8B H 0.338982 -0.042040 0.385626 0.037 Uiso 1 1 calc R U . . .
C9 C 0.1656(5) -0.0910(2) 0.3874(2) 0.0281(10) Uani 1 1 d . . . . .
C10 C 0.0933(5) -0.0398(3) 0.4123(2) 0.0332(11) Uani 1 1 d . . . . .
H10A H 0.112498 0.010627 0.409696 0.040 Uiso 1 1 calc R U . . .
C11 C -0.0056(5) -0.0616(4) 0.4405(3) 0.0513(16) Uani 1 1 d . . . . .
H11 H -0.055816 -0.026079 0.456823 0.062 Uiso 1 1 calc R U . . .
C12 C -0.0330(6) -0.1353(4) 0.4455(3) 0.065(2) Uani 1 1 d . . . . .
H12 H -0.100265 -0.150253 0.466060 0.078 Uiso 1 1 calc R U . . .
C13 C 0.0359(7) -0.1854(4) 0.4213(3) 0.0591(18) Uani 1 1 d . . . . .
H13 H 0.016961 -0.235771 0.424653 0.071 Uiso 1 1 calc R U . . .
C14 C 0.1350(6) -0.1636(3) 0.3913(3) 0.0461(14) Uani 1 1 d . . . . .
H14 H 0.181744 -0.199331 0.373466 0.055 Uiso 1 1 calc R U . . .
C15 C 0.0811(4) -0.0528(2) 0.2578(2) 0.0255(10) Uani 1 1 d . . . . .
H15A H 0.090218 -0.106590 0.256573 0.031 Uiso 1 1 calc R U . . .
H15B H 0.013737 -0.041680 0.282033 0.031 Uiso 1 1 calc R U . . .
C16 C 0.0362(4) -0.0260(2) 0.19763(19) 0.0244(10) Uani 1 1 d . . . . .
C17 C -0.0426(5) 0.0335(3) 0.1879(2) 0.0301(11) Uani 1 1 d . . . . .
H17 H -0.068279 0.058390 0.220089 0.036 Uiso 1 1 calc R U . . .
C18 C -0.0865(6) 0.0588(3) 0.1319(2) 0.0401(13) Uani 1 1 d . . . . .
H18 H -0.142004 0.099968 0.125840 0.048 Uiso 1 1 calc R U . . .
C19 C -0.0475(6) 0.0227(3) 0.0856(2) 0.0419(14) Uani 1 1 d . . . . .
H19 H -0.076343 0.038978 0.047180 0.050 Uiso 1 1 calc R U . . .
C20 C 0.0323(5) -0.0362(3) 0.0949(2) 0.0392(13) Uani 1 1 d . . . . .
H20 H 0.059684 -0.060264 0.062811 0.047 Uiso 1 1 calc R U . . .
C21 C 0.0738(5) -0.0615(3) 0.1503(2) 0.0307(11) Uani 1 1 d . . . . .
H21 H 0.128167 -0.103232 0.155983 0.037 Uiso 1 1 calc R U . . .
B1 B 0.2245(5) 0.0856(3) 0.3090(2) 0.0232(10) Uani 1 1 d . . . . .
B2 B 0.2516(5) 0.1268(3) 0.3741(2) 0.0247(11) Uani 1 1 d . . . . .
H2 H 0.286561 0.093455 0.413570 0.030 Uiso 1 1 calc R U . . .
B3 B 0.3322(5) 0.1537(3) 0.3130(2) 0.0266(11) Uani 1 1 d . . . . .
H3 H 0.431847 0.141942 0.303459 0.032 Uiso 1 1 calc R U . . .
B4 B 0.1755(5) 0.1558(3) 0.2650(2) 0.0275(11) Uani 1 1 d . . . . .
H4 H 0.149396 0.145794 0.217315 0.033 Uiso 1 1 calc R U . . .
B5 B 0.0944(5) 0.1290(3) 0.3266(2) 0.0233(11) Uani 1 1 d . . . . .
H5 H 0.003104 0.097565 0.327826 0.028 Uiso 1 1 calc R U . . .
B6 B 0.1418(5) 0.2003(3) 0.3780(2) 0.0257(11) Uani 1 1 d . . . . .
H6 H 0.092233 0.205873 0.417098 0.031 Uiso 1 1 calc R U . . .
B7 B 0.3079(5) 0.2181(3) 0.3679(2) 0.0277(11) Uani 1 1 d . . . . .
H7 H 0.392718 0.238487 0.398866 0.033 Uiso 1 1 calc R U . . .
B8 B 0.2546(5) 0.2393(3) 0.2920(2) 0.0311(12) Uani 1 1 d . . . . .
H8 H 0.296196 0.276498 0.261393 0.037 Uiso 1 1 calc R U . . .
B9 B 0.0883(5) 0.2223(3) 0.3020(2) 0.0276(11) Uani 1 1 d . . . . .
H9 H -0.004766 0.245824 0.279553 0.033 Uiso 1 1 calc R U . . .
B10 B 0.1861(5) 0.2770(3) 0.3457(3) 0.0312(12) Uani 1 1 d . . . . .
H10 H 0.174040 0.335827 0.356940 0.037 Uiso 1 1 calc R U . . .
N1 N 0.7439(3) 0.28209(19) 0.38973(16) 0.0245(8) Uani 1 1 d . . . . .
C22 C 0.6495(4) 0.2794(3) 0.33383(19) 0.0270(10) Uani 1 1 d . . . . .
H22A H 0.630363 0.329952 0.320125 0.032 Uiso 1 1 calc R U . . .
H22B H 0.567724 0.257361 0.341848 0.032 Uiso 1 1 calc R U . . .
C23 C 0.6978(5) 0.2364(3) 0.2859(2) 0.0358(12) Uani 1 1 d . . . . .
H23A H 0.711268 0.184923 0.298256 0.043 Uiso 1 1 calc R U . . .
H23B H 0.782145 0.256404 0.279197 0.043 Uiso 1 1 calc R U . . .
C24 C 0.6038(5) 0.2391(3) 0.2294(2) 0.0397(12) Uani 1 1 d . . . . .
H24A H 0.516991 0.223758 0.236628 0.048 Uiso 1 1 calc R U . . .
H24B H 0.597471 0.289750 0.214488 0.048 Uiso 1 1 calc R U . . .
C25 C 0.6482(7) 0.1896(3) 0.1849(3) 0.0574(17) Uani 1 1 d . . . . .
H25A H 0.729310 0.208196 0.174369 0.086 Uiso 1 1 calc R U . . .
H25B H 0.582317 0.187968 0.150315 0.086 Uiso 1 1 calc R U . . .
H25C H 0.662065 0.140317 0.201058 0.086 Uiso 1 1 calc R U . . .
C26 C 0.7859(4) 0.2057(2) 0.4100(2) 0.0257(10) Uani 1 1 d . . . . .
H26A H 0.836214 0.183952 0.381634 0.031 Uiso 1 1 calc R U . . .
H26B H 0.844013 0.209558 0.447567 0.031 Uiso 1 1 calc R U . . .
C27 C 0.6771(5) 0.1551(3) 0.4175(2) 0.0356(12) Uani 1 1 d . . . . .
H27A H 0.622935 0.146635 0.379432 0.043 Uiso 1 1 calc R U . . .
H27B H 0.622280 0.177549 0.443731 0.043 Uiso 1 1 calc R U . . .
C28 C 0.7301(5) 0.0832(3) 0.4425(3) 0.0414(13) Uani 1 1 d . . . . .
H28A H 0.787441 0.062215 0.416634 0.050 Uiso 1 1 calc R U . . .
H28B H 0.782928 0.092242 0.480718 0.050 Uiso 1 1 calc R U . . .
C29 C 0.6263(7) 0.0289(4) 0.4496(3) 0.0619(18) Uani 1 1 d . U . . .
H29A H 0.567892 0.049785 0.474389 0.093 Uiso 1 1 calc R U . . .
H29B H 0.665812 -0.015642 0.467640 0.093 Uiso 1 1 calc R U . . .
H29C H 0.577447 0.017059 0.411540 0.093 Uiso 1 1 calc R U . . .
C30 C 0.6766(4) 0.3195(3) 0.4343(2) 0.0276(10) Uani 1 1 d . U . . .
H30A H 0.592378 0.295217 0.434860 0.033 Uiso 1 1 calc R U . . .
H30B H 0.658662 0.370641 0.421768 0.033 Uiso 1 1 calc R U . . .
C31 C 0.7494(5) 0.3204(3) 0.4955(2) 0.0323(11) Uani 1 1 d . U . . .
H31A H 0.746940 0.271056 0.512701 0.039 Uiso 1 1 calc R U . . .
H31B H 0.840882 0.333166 0.494558 0.039 Uiso 1 1 calc R U . . .
C32 C 0.6915(6) 0.3747(3) 0.5327(2) 0.0416(13) Uani 1 1 d . U . . .
H32A H 0.697858 0.424169 0.516359 0.050 Uiso 1 1 calc R U . . .
H32B H 0.598697 0.363320 0.531673 0.050 Uiso 1 1 calc R U . . .
C33 C 0.7566(7) 0.3743(3) 0.5944(2) 0.0509(15) Uani 1 1 d . U . . .
H33A H 0.742433 0.327119 0.612199 0.076 Uiso 1 1 calc R U . . .
H33B H 0.720617 0.413366 0.615902 0.076 Uiso 1 1 calc R U . . .
H33C H 0.849522 0.382349 0.595626 0.076 Uiso 1 1 calc R U . . .
C34A C 0.8617(11) 0.3243(4) 0.3790(6) 0.021(3) Uani 0.643(18) 1 d D U P A 1
H34A H 0.907267 0.295397 0.352440 0.026 Uiso 0.643(18) 1 calc R U P A 1
H34B H 0.920511 0.328836 0.416236 0.026 Uiso 0.643(18) 1 calc R U P A 1
C35A C 0.8377(9) 0.4002(4) 0.3534(5) 0.037(2) Uani 0.643(18) 1 d D U P A 1
H35A H 0.822844 0.396267 0.310598 0.044 Uiso 0.643(18) 1 calc R U P A 1
H35B H 0.757740 0.419929 0.365468 0.044 Uiso 0.643(18) 1 calc R U P A 1
C36A C 0.9439(12) 0.4526(6) 0.3707(5) 0.058(3) Uani 0.643(18) 1 d D U P A 1
H36A H 1.027445 0.428899 0.367523 0.069 Uiso 0.643(18) 1 calc R U P A 1
H36B H 0.933710 0.494965 0.344017 0.069 Uiso 0.643(18) 1 calc R U P A 1
C37A C 0.9448(17) 0.4776(8) 0.4292(6) 0.095(5) Uani 0.643(18) 1 d D U P A 1
H37A H 0.877844 0.514902 0.429838 0.143 Uiso 0.643(18) 1 calc R U P A 1
H37B H 1.029480 0.498635 0.443937 0.143 Uiso 0.643(18) 1 calc R U P A 1
H37C H 0.927657 0.436442 0.453777 0.143 Uiso 0.643(18) 1 calc R U P A 1
C34B C 0.871(3) 0.3223(9) 0.3899(15) 0.045(7) Uani 0.357(18) 1 d D U P A 2
H34C H 0.924944 0.315407 0.428335 0.054 Uiso 0.357(18) 1 calc R U P A 2
H34D H 0.918073 0.299452 0.360612 0.054 Uiso 0.357(18) 1 calc R U P A 2
C35B C 0.8594(16) 0.4035(9) 0.3775(11) 0.051(5) Uani 0.357(18) 1 d D U P A 2
H35C H 0.808838 0.410404 0.338392 0.061 Uiso 0.357(18) 1 calc R U P A 2
H35D H 0.810060 0.426120 0.405860 0.061 Uiso 0.357(18) 1 calc R U P A 2
C36B C 0.984(2) 0.4424(12) 0.3798(8) 0.069(6) Uani 0.357(18) 1 d D U P A 2
H36C H 1.035897 0.418439 0.353153 0.083 Uiso 0.357(18) 1 calc R U P A 2
H36D H 0.967148 0.493294 0.366567 0.083 Uiso 0.357(18) 1 calc R U P A 2
C37B C 1.055(2) 0.4427(13) 0.4375(9) 0.076(7) Uani 0.357(18) 1 d D U P A 2
H37D H 1.022057 0.481290 0.460306 0.115 Uiso 0.357(18) 1 calc R U P A 2
H37E H 1.146835 0.451872 0.435479 0.115 Uiso 0.357(18) 1 calc R U P A 2
H37F H 1.046167 0.395332 0.455870 0.115 Uiso 0.357(18) 1 calc R U P A 2

loop_
_atom_site_aniso_label
_atom_site_aniso_U_11
_atom_site_aniso_U_22
_atom_site_aniso_U_33
_atom_site_aniso_U_23
_atom_site_aniso_U_13
_atom_site_aniso_U_12
P1 0.0173(6) 0.0259(6) 0.0222(6) -0.0015(4) -0.0018(4) 0.0016(4)
C1 0.025(3) 0.053(3) 0.026(3) -0.009(2) 0.001(2) 0.002(2)
C2 0.022(2) 0.032(2) 0.028(2) -0.0119(19) 0.0040(19) 0.0037(19)
C3 0.030(3) 0.031(3) 0.054(3) -0.015(2) 0.015(2) -0.003(2)
C4 0.030(3) 0.064(4) 0.062(4) -0.027(3) 0.016(3) -0.015(3)
C5 0.017(3) 0.093(5) 0.045(3) -0.020(3) -0.001(2) 0.011(3)
C6 0.040(3) 0.065(4) 0.052(4) 0.003(3) 0.012(3) 0.023(3)
C7 0.035(3) 0.036(3) 0.046(3) -0.008(2) 0.013(2) 0.005(2)
C8 0.027(3) 0.034(2) 0.030(3) 0.0022(19) -0.001(2) 0.010(2)
C9 0.029(3) 0.028(2) 0.023(2) 0.0045(18) -0.0102(19) 0.000(2)
C10 0.027(3) 0.040(3) 0.031(3) 0.010(2) -0.001(2) 0.007(2)
C11 0.030(3) 0.075(4) 0.048(4) 0.027(3) 0.003(3) 0.014(3)
C12 0.033(3) 0.094(5) 0.064(4) 0.042(4) -0.007(3) -0.004(3)
C13 0.054(4) 0.053(4) 0.063(4) 0.024(3) -0.014(3) -0.023(3)
C14 0.054(4) 0.036(3) 0.042(3) 0.005(2) -0.014(3) 0.000(3)
C15 0.022(2) 0.024(2) 0.028(2) 0.0011(17) -0.0028(18) -0.0044(18)
C16 0.022(2) 0.026(2) 0.023(2) -0.0013(17) -0.0015(18) -0.0112(18)
C17 0.029(3) 0.034(2) 0.026(2) -0.0030(19) -0.002(2) -0.002(2)
C18 0.044(3) 0.036(3) 0.036(3) 0.009(2) -0.009(2) -0.004(2)
C19 0.047(3) 0.054(3) 0.020(3) 0.008(2) -0.008(2) -0.025(3)
C20 0.041(3) 0.052(3) 0.024(3) -0.009(2) 0.004(2) -0.023(3)
C21 0.027(3) 0.032(2) 0.033(3) -0.0044(19) 0.002(2) -0.009(2)
B1 0.019(3) 0.022(2) 0.028(3) -0.004(2) 0.003(2) 0.002(2)
B2 0.018(2) 0.026(2) 0.029(3) -0.001(2) -0.003(2) -0.001(2)
B3 0.020(3) 0.028(3) 0.033(3) -0.005(2) 0.006(2) 0.001(2)
B4 0.023(3) 0.031(3) 0.028(3) 0.002(2) 0.004(2) -0.002(2)
B5 0.015(2) 0.027(3) 0.027(3) 0.003(2) -0.001(2) -0.002(2)
B6 0.020(3) 0.031(3) 0.026(3) 0.000(2) 0.005(2) -0.002(2)
B7 0.020(3) 0.028(3) 0.036(3) -0.006(2) 0.008(2) -0.005(2)
B8 0.032(3) 0.028(3) 0.037(3) 0.002(2) 0.016(2) -0.002(2)
B9 0.026(3) 0.024(2) 0.035(3) 0.008(2) 0.011(2) 0.007(2)
B10 0.030(3) 0.025(3) 0.041(3) 0.001(2) 0.016(2) 0.001(2)
N1 0.0175(19) 0.0289(19) 0.027(2) -0.0009(15) 0.0030(15) 0.0037(15)
C22 0.025(2) 0.034(2) 0.021(2) 0.0019(18) 0.0019(19) 0.0050(19)
C23 0.034(3) 0.047(3) 0.026(3) -0.005(2) 0.004(2) 0.005(2)
C24 0.038(3) 0.050(3) 0.030(3) 0.000(2) 0.003(2) -0.002(2)
C25 0.088(5) 0.051(3) 0.034(3) -0.004(3) 0.010(3) -0.010(3)
C26 0.019(2) 0.028(2) 0.027(2) 0.0000(18) -0.0038(18) 0.0078(18)
C27 0.026(3) 0.036(3) 0.042(3) 0.006(2) -0.003(2) 0.003(2)
C28 0.039(3) 0.036(3) 0.046(3) 0.009(2) -0.007(2) 0.000(2)
C29 0.063(4) 0.048(3) 0.072(4) 0.017(3) 0.004(3) -0.009(3)
C30 0.024(2) 0.033(2) 0.025(2) -0.0035(17) 0.0033(17) 0.0066(17)
C31 0.031(2) 0.037(2) 0.028(2) 0.0033(17) 0.0025(18) 0.0077(19)
C32 0.046(3) 0.041(2) 0.037(2) -0.0021(19) 0.004(2) 0.009(2)
C33 0.064(4) 0.056(3) 0.032(3) -0.006(2) 0.004(3) 0.018(3)
C34A 0.016(4) 0.024(3) 0.023(4) -0.001(2) 0.001(3) -0.004(2)
C35A 0.043(4) 0.032(3) 0.038(4) 0.004(3) 0.011(3) -0.003(3)
C36A 0.056(4) 0.053(4) 0.063(4) 0.003(3) 0.006(3) -0.007(3)
C37A 0.103(8) 0.103(7) 0.081(6) -0.005(5) 0.017(6) -0.010(6)
C34B 0.044(8) 0.045(7) 0.045(8) 0.001(4) 0.008(4) 0.000(4)
C35B 0.052(6) 0.050(6) 0.052(6) 0.006(4) 0.008(4) -0.002(4)
C36B 0.067(7) 0.067(7) 0.073(7) 0.001(4) 0.011(4) -0.005(4)
C37B 0.076(9) 0.074(9) 0.078(8) -0.011(6) 0.006(6) -0.011(7)

loop_
_atom_type_symbol
_atom_type_description
_atom_type_scat_dispersion_real
_atom_type_scat_dispersion_imag
_atom_type_scat_source
C C 0.0033 0.0016 'International Tables Vol C Tables 4.2.6.8 and 6.1.1.4'
H H 0.0000 0.0000 'International Tables Vol C Tables 4.2.6.8 and 6.1.1.4'
B B 0.0013 0.0007 'International Tables Vol C Tables 4.2.6.8 and 6.1.1.4'
N N 0.0061 0.0033 'International Tables Vol C Tables 4.2.6.8 and 6.1.1.4'
P P 0.1023 0.0942 'International Tables Vol C Tables 4.2.6.8 and 6.1.1.4'

loop_
_geom_angle_atom_site_label_1
_geom_angle_atom_site_label_2
_geom_angle_atom_site_label_3
_geom_angle
_geom_angle_site_symmetry_1
_geom_angle_site_symmetry_3
_geom_angle_publ_flag
C15 P1 C1 103.5(2) . . ?
C15 P1 C8 103.9(2) . . ?
C1 P1 C8 106.1(2) . . ?
C15 P1 B1 113.7(2) . . ?
C1 P1 B1 115.7(2) . . ?
C8 P1 B1 112.7(2) . . ?
C2 C1 P1 115.4(3) . . ?
C2 C1 H1A 108.4 . . ?
P1 C1 H1A 108.4 . . ?
C2 C1 H1B 108.4 . . ?
P1 C1 H1B 108.4 . . ?
H1A C1 H1B 107.5 . . ?
C3 C2 C7 118.6(5) . . ?
C3 C2 C1 122.1(5) . . ?
C7 C2 C1 119.1(4) . . ?
C2 C3 C4 120.9(5) . . ?
C2 C3 H3A 119.6 . . ?
C4 C3 H3A 119.6 . . ?
C5 C4 C3 120.0(5) . . ?
C5 C4 H4A 120.0 . . ?
C3 C4 H4A 120.0 . . ?
C4 C5 C6 120.1(5) . . ?
C4 C5 H5A 120.0 . . ?
C6 C5 H5A 120.0 . . ?
C5 C6 C7 120.1(6) . . ?
C5 C6 H6A 120.0 . . ?
C7 C6 H6A 120.0 . . ?
C6 C7 C2 120.3(5) . . ?
C6 C7 H7A 119.8 . . ?
C2 C7 H7A 119.8 . . ?
C9 C8 P1 115.1(3) . . ?
C9 C8 H8A 108.5 . . ?
P1 C8 H8A 108.5 . . ?
C9 C8 H8B 108.5 . . ?
P1 C8 H8B 108.5 . . ?
H8A C8 H8B 107.5 . . ?
C14 C9 C10 118.6(5) . . ?
C14 C9 C8 119.5(5) . . ?
C10 C9 C8 121.9(4) . . ?
C11 C10 C9 120.5(5) . . ?
C11 C10 H10A 119.8 . . ?
C9 C10 H10A 119.8 . . ?
C10 C11 C12 120.2(6) . . ?
C10 C11 H11 119.9 . . ?
C12 C11 H11 119.9 . . ?
C13 C12 C11 119.9(6) . . ?
C13 C12 H12 120.0 . . ?
C11 C12 H12 120.0 . . ?
C12 C13 C14 120.2(6) . . ?
C12 C13 H13 119.9 . . ?
C14 C13 H13 119.9 . . ?
C9 C14 C13 120.6(6) . . ?
C9 C14 H14 119.7 . . ?
C13 C14 H14 119.7 . . ?
C16 C15 P1 114.9(3) . . ?
C16 C15 H15A 108.5 . . ?
P1 C15 H15A 108.5 . . ?
C16 C15 H15B 108.5 . . ?
P1 C15 H15B 108.5 . . ?
H15A C15 H15B 107.5 . . ?
C17 C16 C21 118.6(4) . . ?
C17 C16 C15 121.0(4) . . ?
C21 C16 C15 120.4(4) . . ?
C16 C17 C18 121.6(5) . . ?
C16 C17 H17 119.2 . . ?
C18 C17 H17 119.2 . . ?
C19 C18 C17 118.6(5) . . ?
C19 C18 H18 120.7 . . ?
C17 C18 H18 120.7 . . ?
C20 C19 C18 120.1(5) . . ?
C20 C19 H19 119.9 . . ?
C18 C19 H19 119.9 . . ?
C19 C20 C21 121.0(5) . . ?
C19 C20 H20 119.5 . . ?
C21 C20 H20 119.5 . . ?
C20 C21 C16 120.0(5) . . ?
C20 C21 H21 120.0 . . ?
C16 C21 H21 120.0 . . ?
B3 B1 B4 66.7(3) . . ?
B3 B1 B2 66.0(3) . . ?
B4 B1 B2 101.7(4) . . ?
B3 B1 B5 101.4(3) . . ?
B4 B1 B5 66.5(3) . . ?
B2 B1 B5 66.4(3) . . ?
B3 B1 P1 133.1(3) . . ?
B4 B1 P1 130.1(4) . . ?
B2 B1 P1 128.1(3) . . ?
B5 B1 P1 125.5(3) . . ?
B1 B2 B6 111.3(4) . . ?
B1 B2 B7 111.2(4) . . ?
B6 B2 B7 61.3(3) . . ?
B1 B2 B3 56.8(3) . . ?
B6 B2 B3 102.4(3) . . ?
B7 B2 B3 59.3(3) . . ?
B1 B2 B5 56.8(3) . . ?
B6 B2 B5 59.3(3) . . ?
B7 B2 B5 102.0(3) . . ?
B3 B2 B5 90.1(3) . . ?
B1 B2 H2 119.2 . . ?
B6 B2 H2 120.2 . . ?
B7 B2 H2 120.4 . . ?
B3 B2 H2 130.9 . . ?
B5 B2 H2 131.1 . . ?
B1 B3 B7 111.4(4) . . ?
B1 B3 B8 111.2(4) . . ?
B7 B3 B8 60.8(3) . . ?
B1 B3 B2 57.1(3) . . ?
B7 B3 B2 59.2(3) . . ?
B8 B3 B2 101.8(3) . . ?
B1 B3 B4 56.7(3) . . ?
B7 B3 B4 102.2(3) . . ?
B8 B3 B4 59.5(3) . . ?
B2 B3 B4 90.3(3) . . ?
B1 B3 H3 119.1 . . ?
B7 B3 H3 120.4 . . ?
B8 B3 H3 120.6 . . ?
B2 B3 H3 131.0 . . ?
B4 B3 H3 130.9 . . ?
B1 B4 B8 110.8(4) . . ?
B1 B4 B9 110.7(4) . . ?
B8 B4 B9 60.3(3) . . ?
B1 B4 B5 56.9(3) . . ?
B8 B4 B5 101.3(3) . . ?
B9 B4 B5 59.0(3) . . ?
B1 B4 B3 56.6(3) . . ?
B8 B4 B3 59.1(3) . . ?
B9 B4 B3 101.1(4) . . ?
B5 B4 B3 89.7(3) . . ?
B1 B4 H4 119.3 . . ?
B8 B4 H4 120.9 . . ?
B9 B4 H4 121.1 . . ?
B5 B4 H4 131.2 . . ?
B3 B4 H4 131.4 . . ?
B1 B5 B6 110.8(4) . . ?
B1 B5 B9 111.3(4) . . ?
B6 B5 B9 60.9(3) . . ?
B1 B5 B2 56.8(3) . . ?
B6 B5 B2 58.7(3) . . ?
B9 B5 B2 101.4(3) . . ?
B1 B5 B4 56.6(3) . . ?
B6 B5 B4 102.3(3) . . ?
B9 B5 B4 59.8(3) . . ?
B2 B5 B4 89.9(3) . . ?
B1 B5 H5 119.3 . . ?
B6 B5 H5 120.6 . . ?
B9 B5 H5 120.4 . . ?
B2 B5 H5 131.5 . . ?
B4 B5 H5 130.7 . . ?
B10 B6 B2 112.5(4) . . ?
B10 B6 B5 112.0(4) . . ?
B2 B6 B5 62.0(3) . . ?
B10 B6 B7 57.4(3) . . ?
B2 B6 B7 59.5(3) . . ?
B5 B6 B7 102.6(3) . . ?
B10 B6 B9 56.5(3) . . ?
B2 B6 B9 102.9(3) . . ?
B5 B6 B9 59.8(3) . . ?
B7 B6 B9 89.7(3) . . ?
B10 B6 H6 118.6 . . ?
B2 B6 H6 119.5 . . ?
B5 B6 H6 119.7 . . ?
B7 B6 H6 131.2 . . ?
B9 B6 H6 131.3 . . ?
B10 B7 B2 112.3(4) . . ?
B10 B7 B3 112.6(4) . . ?
B2 B7 B3 61.5(3) . . ?
B10 B7 B8 57.2(3) . . ?
B2 B7 B8 102.8(4) . . ?
B3 B7 B8 59.9(3) . . ?
B10 B7 B6 57.5(3) . . ?
B2 B7 B6 59.2(3) . . ?
B3 B7 B6 102.5(3) . . ?
B8 B7 B6 90.3(3) . . ?
B10 B7 H7 118.3 . . ?
B2 B7 H7 120.0 . . ?
B3 B7 H7 119.7 . . ?
B8 B7 H7 130.8 . . ?
B6 B7 H7 131.1 . . ?
B10 B8 B3 112.3(4) . . ?
B10 B8 B4 112.4(4) . . ?
B3 B8 B4 61.4(3) . . ?
B10 B8 B7 57.6(3) . . ?
B3 B8 B7 59.2(3) . . ?
B4 B8 B7 102.4(4) . . ?
B10 B8 B9 56.7(3) . . ?
B3 B8 B9 102.5(3) . . ?
B4 B8 B9 60.1(3) . . ?
B7 B8 B9 89.8(3) . . ?
B10 B8 H8 118.4 . . ?
B3 B8 H8 120.0 . . ?
B4 B8 H8 119.7 . . ?
B7 B8 H8 131.2 . . ?
B9 B8 H8 131.1 . . ?
B10 B9 B5 112.8(4) . . ?
B10 B9 B4 112.7(4) . . ?
B5 B9 B4 61.2(3) . . ?
B10 B9 B8 57.5(3) . . ?
B5 B9 B8 102.4(3) . . ?
B4 B9 B8 59.6(3) . . ?
B10 B9 B6 57.8(3) . . ?
B5 B9 B6 59.3(3) . . ?
B4 B9 B6 102.1(3) . . ?
B8 B9 B6 90.2(3) . . ?
B10 B9 H9 117.8 . . ?
B5 B9 H9 120.0 . . ?
B4 B9 H9 120.0 . . ?
B8 B9 H9 131.0 . . ?
B6 B9 H9 131.2 . . ?
B9 B10 B8 65.8(3) . . ?
B9 B10 B7 99.8(4) . . ?
B8 B10 B7 65.2(3) . . ?
B9 B10 B6 65.7(3) . . ?
B8 B10 B6 99.6(4) . . ?
B7 B10 B6 65.1(3) . . ?
B9 B10 H10 129.8 . . ?
B8 B10 H10 130.1 . . ?
B7 B10 H10 130.4 . . ?
B6 B10 H10 130.3 . . ?
C30 N1 C34A 111.1(6) . . ?
C30 N1 C22 107.2(3) . . ?
C34A N1 C22 108.5(5) . . ?
C30 N1 C26 110.3(3) . . ?
C34A N1 C26 108.6(5) . . ?
C22 N1 C26 111.0(3) . . ?
C30 N1 C34B 106.2(13) . . ?
C22 N1 C34B 118.5(12) . . ?
C26 N1 C34B 103.3(9) . . ?
N1 C22 C23 113.9(4) . . ?
N1 C22 H22A 108.8 . . ?
C23 C22 H22A 108.8 . . ?
N1 C22 H22B 108.8 . . ?
C23 C22 H22B 108.8 . . ?
H22A C22 H22B 107.7 . . ?
C22 C23 C24 112.2(4) . . ?
C22 C23 H23A 109.2 . . ?
C24 C23 H23A 109.2 . . ?
C22 C23 H23B 109.2 . . ?
C24 C23 H23B 109.2 . . ?
H23A C23 H23B 107.9 . . ?
C25 C24 C23 110.5(5) . . ?
C25 C24 H24A 109.5 . . ?
C23 C24 H24A 109.5 . . ?
C25 C24 H24B 109.5 . . ?
C23 C24 H24B 109.5 . . ?
H24A C24 H24B 108.1 . . ?
C24 C25 H25A 109.5 . . ?
C24 C25 H25B 109.5 . . ?
H25A C25 H25B 109.5 . . ?
C24 C25 H25C 109.5 . . ?
H25A C25 H25C 109.5 . . ?
H25B C25 H25C 109.5 . . ?
C27 C26 N1 114.5(4) . . ?
C27 C26 H26A 108.6 . . ?
N1 C26 H26A 108.6 . . ?
C27 C26 H26B 108.6 . . ?
N1 C26 H26B 108.6 . . ?
H26A C26 H26B 107.6 . . ?
C26 C27 C28 110.0(4) . . ?
C26 C27 H27A 109.7 . . ?
C28 C27 H27A 109.7 . . ?
C26 C27 H27B 109.7 . . ?
C28 C27 H27B 109.7 . . ?
H27A C27 H27B 108.2 . . ?
C29 C28 C27 113.0(5) . . ?
C29 C28 H28A 109.0 . . ?
C27 C28 H28A 109.0 . . ?
C29 C28 H28B 109.0 . . ?
C27 C28 H28B 109.0 . . ?
H28A C28 H28B 107.8 . . ?
C28 C29 H29A 109.5 . . ?
C28 C29 H29B 109.5 . . ?
H29A C29 H29B 109.5 . . ?
C28 C29 H29C 109.5 . . ?
H29A C29 H29C 109.5 . . ?
H29B C29 H29C 109.5 . . ?
N1 C30 C31 115.7(4) . . ?
N1 C30 H30A 108.4 . . ?
C31 C30 H30A 108.4 . . ?
N1 C30 H30B 108.4 . . ?
C31 C30 H30B 108.4 . . ?
H30A C30 H30B 107.4 . . ?
C32 C31 C30 111.1(4) . . ?
C32 C31 H31A 109.4 . . ?
C30 C31 H31A 109.4 . . ?
C32 C31 H31B 109.4 . . ?
C30 C31 H31B 109.4 . . ?
H31A C31 H31B 108.0 . . ?
C33 C32 C31 112.7(4) . . ?
C33 C32 H32A 109.0 . . ?
C31 C32 H32A 109.0 . . ?
C33 C32 H32B 109.0 . . ?
C31 C32 H32B 109.0 . . ?
H32A C32 H32B 107.8 . . ?
C32 C33 H33A 109.5 . . ?
C32 C33 H33B 109.5 . . ?
H33A C33 H33B 109.5 . . ?
C32 C33 H33C 109.5 . . ?
H33A C33 H33C 109.5 . . ?
H33B C33 H33C 109.5 . . ?
N1 C34A C35A 116.3(8) . . ?
N1 C34A H34A 108.2 . . ?
C35A C34A H34A 108.2 . . ?
N1 C34A H34B 108.2 . . ?
C35A C34A H34B 108.2 . . ?
H34A C34A H34B 107.4 . . ?
C36A C35A C34A 114.5(8) . . ?
C36A C35A H35A 108.6 . . ?
C34A C35A H35A 108.6 . . ?
C36A C35A H35B 108.6 . . ?
C34A C35A H35B 108.6 . . ?
H35A C35A H35B 107.6 . . ?
C37A C36A C35A 111.3(9) . . ?
C37A C36A H36A 109.4 . . ?
C35A C36A H36A 109.4 . . ?
C37A C36A H36B 109.4 . . ?
C35A C36A H36B 109.4 . . ?
H36A C36A H36B 108.0 . . ?
C36A C37A H37A 109.5 . . ?
C36A C37A H37B 109.5 . . ?
H37A C37A H37B 109.5 . . ?
C36A C37A H37C 109.5 . . ?
H37A C37A H37C 109.5 . . ?
H37B C37A H37C 109.5 . . ?
C35B C34B N1 115.1(17) . . ?
C35B C34B H34C 108.5 . . ?
N1 C34B H34C 108.5 . . ?
C35B C34B H34D 108.5 . . ?
N1 C34B H34D 108.5 . . ?
H34C C34B H34D 107.5 . . ?
C36B C35B C34B 114.7(9) . . ?
C36B C35B H35C 108.6 . . ?
C34B C35B H35C 108.6 . . ?
C36B C35B H35D 108.6 . . ?
C34B C35B H35D 108.6 . . ?
H35C C35B H35D 107.6 . . ?
C37B C36B C35B 111.8(10) . . ?
C37B C36B H36C 109.3 . . ?
C35B C36B H36C 109.3 . . ?
C37B C36B H36D 109.3 . . ?
C35B C36B H36D 109.3 . . ?
H36C C36B H36D 107.9 . . ?
C36B C37B H37D 109.5 . . ?
C36B C37B H37E 109.5 . . ?
H37D C37B H37E 109.5 . . ?
C36B C37B H37F 109.5 . . ?
H37D C37B H37F 109.5 . . ?
H37E C37B H37F 109.5 . . ?

loop_
_geom_bond_atom_site_label_1
_geom_bond_atom_site_label_2
_geom_bond_distance
_geom_bond_site_symmetry_2
_geom_bond_publ_flag
P1 C15 1.823(4) . ?
P1 C1 1.823(5) . ?
P1 C8 1.827(5) . ?
P1 B1 1.871(5) . ?
C1 C2 1.505(7) . ?
C1 H1A 0.9900 . ?
C1 H1B 0.9900 . ?
C2 C3 1.370(7) . ?
C2 C7 1.391(7) . ?
C3 C4 1.383(8) . ?
C3 H3A 0.9500 . ?
C4 C5 1.362(9) . ?
C4 H4A 0.9500 . ?
C5 C6 1.373(9) . ?
C5 H5A 0.9500 . ?
C6 C7 1.378(8) . ?
C6 H6A 0.9500 . ?
C7 H7A 0.9500 . ?
C8 C9 1.487(7) . ?
C8 H8A 0.9900 . ?
C8 H8B 0.9900 . ?
C9 C14 1.375(7) . ?
C9 C10 1.386(7) . ?
C10 C11 1.368(8) . ?
C10 H10A 0.9500 . ?
C11 C12 1.389(10) . ?
C11 H11 0.9500 . ?
C12 C13 1.342(11) . ?
C12 H12 0.9500 . ?
C13 C14 1.394(9) . ?
C13 H13 0.9500 . ?
C14 H14 0.9500 . ?
C15 C16 1.493(6) . ?
C15 H15A 0.9900 . ?
C15 H15B 0.9900 . ?
C16 C17 1.367(7) . ?
C16 C21 1.389(7) . ?
C17 C18 1.396(7) . ?
C17 H17 0.9500 . ?
C18 C19 1.379(8) . ?
C18 H18 0.9500 . ?
C19 C20 1.362(8) . ?
C19 H19 0.9500 . ?
C20 C21 1.377(7) . ?
C20 H20 0.9500 . ?
C21 H21 0.9500 . ?
B1 B3 1.675(7) . ?
B1 B4 1.676(7) . ?
B1 B2 1.680(7) . ?
B1 B5 1.681(7) . ?
B2 B6 1.782(7) . ?
B2 B7 1.786(7) . ?
B2 B3 1.828(7) . ?
B2 B5 1.841(7) . ?
B2 H2 1.1200 . ?
B3 B7 1.789(7) . ?
B3 B8 1.801(7) . ?
B3 B4 1.842(8) . ?
B3 H3 1.1200 . ?
B4 B8 1.808(8) . ?
B4 B9 1.817(7) . ?
B4 B5 1.841(7) . ?
B4 H4 1.1200 . ?
B5 B6 1.791(7) . ?
B5 B9 1.801(7) . ?
B5 H5 1.1200 . ?
B6 B10 1.692(7) . ?
B6 B7 1.819(7) . ?
B6 B9 1.821(8) . ?
B6 H6 1.1200 . ?
B7 B10 1.691(8) . ?
B7 B8 1.818(8) . ?
B7 H7 1.1200 . ?
B8 B10 1.683(7) . ?
B8 B9 1.819(8) . ?
B8 H8 1.1200 . ?
B9 B10 1.667(8) . ?
B9 H9 1.1200 . ?
B10 H10 1.1200 . ?
N1 C30 1.506(6) . ?
N1 C34A 1.509(11) . ?
N1 C22 1.513(6) . ?
N1 C26 1.521(5) . ?
N1 C34B 1.52(3) . ?
C22 C23 1.516(6) . ?
C22 H22A 0.9900 . ?
C22 H22B 0.9900 . ?
C23 C24 1.521(7) . ?
C23 H23A 0.9900 . ?
C23 H23B 0.9900 . ?
C24 C25 1.503(8) . ?
C24 H24A 0.9900 . ?
C24 H24B 0.9900 . ?
C25 H25A 0.9800 . ?
C25 H25B 0.9800 . ?
C25 H25C 0.9800 . ?
C26 C27 1.498(7) . ?
C26 H26A 0.9900 . ?
C26 H26B 0.9900 . ?
C27 C28 1.511(7) . ?
C27 H27A 0.9900 . ?
C27 H27B 0.9900 . ?
C28 C29 1.502(8) . ?
C28 H28A 0.9900 . ?
C28 H28B 0.9900 . ?
C29 H29A 0.9800 . ?
C29 H29B 0.9800 . ?
C29 H29C 0.9800 . ?
C30 C31 1.514(7) . ?
C30 H30A 0.9900 . ?
C30 H30B 0.9900 . ?
C31 C32 1.506(7) . ?
C31 H31A 0.9900 . ?
C31 H31B 0.9900 . ?
C32 C33 1.497(8) . ?
C32 H32A 0.9900 . ?
C32 H32B 0.9900 . ?
C33 H33A 0.9800 . ?
C33 H33B 0.9800 . ?
C33 H33C 0.9800 . ?
C34A C35A 1.518(9) . ?
C34A H34A 0.9900 . ?
C34A H34B 0.9900 . ?
C35A C36A 1.478(11) . ?
C35A H35A 0.9900 . ?
C35A H35B 0.9900 . ?
C36A C37A 1.438(16) . ?
C36A H36A 0.9900 . ?
C36A H36B 0.9900 . ?
C37A H37A 0.9800 . ?
C37A H37B 0.9800 . ?
C37A H37C 0.9800 . ?
C34B C35B 1.518(9) . ?
C34B H34C 0.9900 . ?
C34B H34D 0.9900 . ?
C35B C36B 1.478(12) . ?
C35B H35C 0.9900 . ?
C35B H35D 0.9900 . ?
C36B C37B 1.437(16) . ?
C36B H36C 0.9900 . ?
C36B H36D 0.9900 . ?
C37B H37D 0.9800 . ?
C37B H37E 0.9800 . ?
C37B H37F 0.9800 . ?

loop_
_geom_torsion_atom_site_label_1
_geom_torsion_atom_site_label_2
_geom_torsion_atom_site_label_3
_geom_torsion_atom_site_label_4
_geom_torsion
_geom_torsion_site_symmetry_1
_geom_torsion_site_symmetry_2
_geom_torsion_site_symmetry_3
_geom_torsion_site_symmetry_4
_geom_torsion_publ_flag
C15 P1 C1 C2 -153.8(4) . . . . ?
C8 P1 C1 C2 -44.7(4) . . . . ?
B1 P1 C1 C2 81.1(4) . . . . ?
P1 C1 C2 C3 -92.3(5) . . . . ?
P1 C1 C2 C7 93.3(5) . . . . ?
C7 C2 C3 C4 -1.1(8) . . . . ?
C1 C2 C3 C4 -175.5(5) . . . . ?
C2 C3 C4 C5 -1.1(9) . . . . ?
C3 C4 C5 C6 1.5(9) . . . . ?
C4 C5 C6 C7 0.4(9) . . . . ?
C5 C6 C7 C2 -2.6(8) . . . . ?
C3 C2 C7 C6 2.9(8) . . . . ?
C1 C2 C7 C6 177.5(5) . . . . ?
C15 P1 C8 C9 -38.3(4) . . . . ?
C1 P1 C8 C9 -147.1(4) . . . . ?
B1 P1 C8 C9 85.3(4) . . . . ?
P1 C8 C9 C14 116.8(4) . . . . ?
P1 C8 C9 C10 -64.5(5) . . . . ?
C14 C9 C10 C11 0.6(7) . . . . ?
C8 C9 C10 C11 -178.2(5) . . . . ?
C9 C10 C11 C12 1.2(8) . . . . ?
C10 C11 C12 C13 -1.6(10) . . . . ?
C11 C12 C13 C14 0.2(10) . . . . ?
C10 C9 C14 C13 -2.0(8) . . . . ?
C8 C9 C14 C13 176.8(5) . . . . ?
C12 C13 C14 C9 1.6(9) . . . . ?
C1 P1 C15 C16 -58.7(4) . . . . ?
C8 P1 C15 C16 -169.5(3) . . . . ?
B1 P1 C15 C16 67.6(4) . . . . ?
P1 C15 C16 C17 -91.0(5) . . . . ?
P1 C15 C16 C21 89.2(5) . . . . ?
C21 C16 C17 C18 0.5(7) . . . . ?
C15 C16 C17 C18 -179.3(4) . . . . ?
C16 C17 C18 C19 -0.7(8) . . . . ?
C17 C18 C19 C20 -0.1(8) . . . . ?
C18 C19 C20 C21 1.0(8) . . . . ?
C19 C20 C21 C16 -1.2(7) . . . . ?
C17 C16 C21 C20 0.4(7) . . . . ?
C15 C16 C21 C20 -179.8(4) . . . . ?
C15 P1 B1 B3 -149.8(5) . . . . ?
C1 P1 B1 B3 -30.1(6) . . . . ?
C8 P1 B1 B3 92.3(5) . . . . ?
C15 P1 B1 B4 -55.2(5) . . . . ?
C1 P1 B1 B4 64.4(5) . . . . ?
C8 P1 B1 B4 -173.2(4) . . . . ?
C15 P1 B1 B2 118.7(4) . . . . ?
C1 P1 B1 B2 -121.6(4) . . . . ?
C8 P1 B1 B2 0.8(5) . . . . ?
C15 P1 B1 B5 32.5(5) . . . . ?
C1 P1 B1 B5 152.2(4) . . . . ?
C8 P1 B1 B5 -85.4(4) . . . . ?
B3 B1 B2 B6 91.1(4) . . . . ?
B4 B1 B2 B6 33.4(4) . . . . ?
B5 B1 B2 B6 -24.4(4) . . . . ?
P1 B1 B2 B6 -141.9(4) . . . . ?
B3 B1 B2 B7 24.8(4) . . . . ?
B4 B1 B2 B7 -33.0(4) . . . . ?
B5 B1 B2 B7 -90.7(4) . . . . ?
P1 B1 B2 B7 151.7(4) . . . . ?
B4 B1 B2 B3 -57.8(3) . . . . ?
B5 B1 B2 B3 -115.5(3) . . . . ?
P1 B1 B2 B3 126.9(5) . . . . ?
B3 B1 B2 B5 115.5(3) . . . . ?
B4 B1 B2 B5 57.7(3) . . . . ?
P1 B1 B2 B5 -117.5(4) . . . . ?
B4 B1 B3 B7 90.8(4) . . . . ?
B2 B1 B3 B7 -24.8(4) . . . . ?
B5 B1 B3 B7 32.8(5) . . . . ?
P1 B1 B3 B7 -145.3(4) . . . . ?
B4 B1 B3 B8 25.0(4) . . . . ?
B2 B1 B3 B8 -90.6(4) . . . . ?
B5 B1 B3 B8 -33.0(5) . . . . ?
P1 B1 B3 B8 148.9(4) . . . . ?
B4 B1 B3 B2 115.6(3) . . . . ?
B5 B1 B3 B2 57.6(3) . . . . ?
P1 B1 B3 B2 -120.5(5) . . . . ?
B2 B1 B3 B4 -115.6(3) . . . . ?
B5 B1 B3 B4 -58.0(3) . . . . ?
P1 B1 B3 B4 123.9(5) . . . . ?
B6 B2 B3 B1 -107.5(4) . . . . ?
B7 B2 B3 B1 -153.0(4) . . . . ?
B5 B2 B3 B1 -49.1(3) . . . . ?
B1 B2 B3 B7 153.0(4) . . . . ?
B6 B2 B3 B7 45.4(3) . . . . ?
B5 B2 B3 B7 103.9(3) . . . . ?
B1 B2 B3 B8 107.7(4) . . . . ?
B6 B2 B3 B8 0.2(4) . . . . ?
B7 B2 B3 B8 -45.2(3) . . . . ?
B5 B2 B3 B8 58.7(4) . . . . ?
B1 B2 B3 B4 48.9(3) . . . . ?
B6 B2 B3 B4 -58.6(4) . . . . ?
B7 B2 B3 B4 -104.1(3) . . . . ?
B5 B2 B3 B4 -0.2(3) . . . . ?
B3 B1 B4 B8 -24.8(4) . . . . ?
B2 B1 B4 B8 32.5(4) . . . . ?
B5 B1 B4 B8 90.1(4) . . . . ?
P1 B1 B4 B8 -152.4(4) . . . . ?
B3 B1 B4 B9 -89.8(4) . . . . ?
B2 B1 B4 B9 -32.5(5) . . . . ?
B5 B1 B4 B9 25.2(4) . . . . ?
P1 B1 B4 B9 142.7(4) . . . . ?
B3 B1 B4 B5 -115.0(3) . . . . ?
B2 B1 B4 B5 -57.7(3) . . . . ?
P1 B1 B4 B5 117.5(5) . . . . ?
B2 B1 B4 B3 57.3(3) . . . . ?
B5 B1 B4 B3 115.0(3) . . . . ?
P1 B1 B4 B3 -127.5(5) . . . . ?
B7 B3 B4 B1 -107.7(4) . . . . ?
B8 B3 B4 B1 -152.8(4) . . . . ?
B2 B3 B4 B1 -49.2(3) . . . . ?
B1 B3 B4 B8 152.8(4) . . . . ?
B7 B3 B4 B8 45.1(3) . . . . ?
B2 B3 B4 B8 103.5(3) . . . . ?
B1 B3 B4 B9 107.7(4) . . . . ?
B7 B3 B4 B9 0.0(4) . . . . ?
B8 B3 B4 B9 -45.1(3) . . . . ?
B2 B3 B4 B9 58.4(3) . . . . ?
B1 B3 B4 B5 49.4(3) . . . . ?
B7 B3 B4 B5 -58.3(3) . . . . ?
B8 B3 B4 B5 -103.4(3) . . . . ?
B2 B3 B4 B5 0.2(3) . . . . ?
B3 B1 B5 B6 -33.2(5) . . . . ?
B4 B1 B5 B6 -91.3(4) . . . . ?
B2 B1 B5 B6 24.1(4) . . . . ?
P1 B1 B5 B6 145.1(4) . . . . ?
B3 B1 B5 B9 32.6(5) . . . . ?
B4 B1 B5 B9 -25.5(4) . . . . ?
B2 B1 B5 B9 89.9(4) . . . . ?
P1 B1 B5 B9 -149.1(4) . . . . ?
B3 B1 B5 B2 -57.3(3) . . . . ?
B4 B1 B5 B2 -115.5(4) . . . . ?
P1 B1 B5 B2 121.0(5) . . . . ?
B3 B1 B5 B4 58.2(3) . . . . ?
B2 B1 B5 B4 115.5(4) . . . . ?
P1 B1 B5 B4 -123.5(5) . . . . ?
B6 B2 B5 B1 153.4(4) . . . . ?
B7 B2 B5 B1 107.6(4) . . . . ?
B3 B2 B5 B1 49.1(3) . . . . ?
B1 B2 B5 B6 -153.4(4) . . . . ?
B7 B2 B5 B6 -45.8(3) . . . . ?
B3 B2 B5 B6 -104.4(3) . . . . ?
B1 B2 B5 B9 -108.1(4) . . . . ?
B6 B2 B5 B9 45.4(3) . . . . ?
B7 B2 B5 B9 -0.4(4) . . . . ?
B3 B2 B5 B9 -59.0(3) . . . . ?
B1 B2 B5 B4 -48.9(3) . . . . ?
B6 B2 B5 B4 104.5(3) . . . . ?
B7 B2 B5 B4 58.7(4) . . . . ?
B3 B2 B5 B4 0.2(3) . . . . ?
B8 B4 B5 B1 -107.6(4) . . . . ?
B9 B4 B5 B1 -152.3(4) . . . . ?
B3 B4 B5 B1 -49.2(3) . . . . ?
B1 B4 B5 B6 106.9(4) . . . . ?
B8 B4 B5 B6 -0.6(4) . . . . ?
B9 B4 B5 B6 -45.4(3) . . . . ?
B3 B4 B5 B6 57.7(3) . . . . ?
B1 B4 B5 B9 152.3(4) . . . . ?
B8 B4 B5 B9 44.7(3) . . . . ?
B3 B4 B5 B9 103.1(3) . . . . ?
B1 B4 B5 B2 49.1(3) . . . . ?
B8 B4 B5 B2 -58.5(4) . . . . ?
B9 B4 B5 B2 -103.3(3) . . . . ?
B3 B4 B5 B2 -0.2(3) . . . . ?
B1 B2 B6 B10 -80.2(5) . . . . ?
B7 B2 B6 B10 23.1(4) . . . . ?
B3 B2 B6 B10 -21.2(5) . . . . ?
B5 B2 B6 B10 -103.9(4) . . . . ?
B1 B2 B6 B5 23.7(3) . . . . ?
B7 B2 B6 B5 127.0(4) . . . . ?
B3 B2 B6 B5 82.7(3) . . . . ?
B1 B2 B6 B7 -103.3(4) . . . . ?
B3 B2 B6 B7 -44.3(3) . . . . ?
B5 B2 B6 B7 -127.0(4) . . . . ?
B1 B2 B6 B9 -21.4(5) . . . . ?
B7 B2 B6 B9 81.9(4) . . . . ?
B3 B2 B6 B9 37.6(4) . . . . ?
B5 B2 B6 B9 -45.1(3) . . . . ?
B1 B5 B6 B10 81.0(5) . . . . ?
B9 B5 B6 B10 -22.4(4) . . . . ?
B2 B5 B6 B10 104.6(4) . . . . ?
B4 B5 B6 B10 22.3(5) . . . . ?
B1 B5 B6 B2 -23.6(4) . . . . ?
B9 B5 B6 B2 -127.0(4) . . . . ?
B4 B5 B6 B2 -82.3(3) . . . . ?
B1 B5 B6 B7 21.3(5) . . . . ?
B9 B5 B6 B7 -82.2(4) . . . . ?
B2 B5 B6 B7 44.9(3) . . . . ?
B4 B5 B6 B7 -37.4(4) . . . . ?
B1 B5 B6 B9 103.4(4) . . . . ?
B2 B5 B6 B9 127.0(4) . . . . ?
B4 B5 B6 B9 44.8(3) . . . . ?
B1 B2 B7 B10 80.3(5) . . . . ?
B6 B2 B7 B10 -23.1(4) . . . . ?
B3 B2 B7 B10 104.4(4) . . . . ?
B5 B2 B7 B10 21.5(5) . . . . ?
B1 B2 B7 B3 -24.1(4) . . . . ?
B6 B2 B7 B3 -127.5(4) . . . . ?
B5 B2 B7 B3 -82.9(3) . . . . ?
B1 B2 B7 B8 20.8(5) . . . . ?
B6 B2 B7 B8 -82.6(4) . . . . ?
B3 B2 B7 B8 44.9(3) . . . . ?
B5 B2 B7 B8 -38.0(4) . . . . ?
B1 B2 B7 B6 103.4(4) . . . . ?
B3 B2 B7 B6 127.5(4) . . . . ?
B5 B2 B7 B6 44.6(3) . . . . ?
B1 B3 B7 B10 -79.8(5) . . . . ?
B8 B3 B7 B10 23.3(4) . . . . ?
B2 B3 B7 B10 -104.0(4) . . . . ?
B4 B3 B7 B10 -21.1(5) . . . . ?
B1 B3 B7 B2 24.2(4) . . . . ?
B8 B3 B7 B2 127.2(4) . . . . ?
B4 B3 B7 B2 82.9(3) . . . . ?
B1 B3 B7 B8 -103.0(4) . . . . ?
B2 B3 B7 B8 -127.2(4) . . . . ?
B4 B3 B7 B8 -44.3(3) . . . . ?
B1 B3 B7 B6 -20.1(5) . . . . ?
B8 B3 B7 B6 83.0(4) . . . . ?
B2 B3 B7 B6 -44.3(3) . . . . ?
B4 B3 B7 B6 38.7(4) . . . . ?
B2 B6 B7 B10 154.5(4) . . . . ?
B5 B6 B7 B10 108.2(4) . . . . ?
B9 B6 B7 B10 49.3(3) . . . . ?
B10 B6 B7 B2 -154.5(4) . . . . ?
B5 B6 B7 B2 -46.3(3) . . . . ?
B9 B6 B7 B2 -105.2(3) . . . . ?
B10 B6 B7 B3 -109.0(4) . . . . ?
B2 B6 B7 B3 45.6(3) . . . . ?
B5 B6 B7 B3 -0.8(4) . . . . ?
B9 B6 B7 B3 -59.7(4) . . . . ?
B10 B6 B7 B8 -49.8(3) . . . . ?
B2 B6 B7 B8 104.8(3) . . . . ?
B5 B6 B7 B8 58.4(4) . . . . ?
B9 B6 B7 B8 -0.5(3) . . . . ?
B1 B3 B8 B10 80.0(5) . . . . ?
B7 B3 B8 B10 -23.3(4) . . . . ?
B2 B3 B8 B10 21.0(5) . . . . ?
B4 B3 B8 B10 104.2(4) . . . . ?
B1 B3 B8 B4 -24.2(4) . . . . ?
B7 B3 B8 B4 -127.6(4) . . . . ?
B2 B3 B8 B4 -83.3(3) . . . . ?
B1 B3 B8 B7 103.4(4) . . . . ?
B2 B3 B8 B7 44.3(3) . . . . ?
B4 B3 B8 B7 127.6(4) . . . . ?
B1 B3 B8 B9 21.2(5) . . . . ?
B7 B3 B8 B9 -82.2(4) . . . . ?
B2 B3 B8 B9 -37.9(4) . . . . ?
B4 B3 B8 B9 45.4(3) . . . . ?
B1 B4 B8 B10 -80.0(5) . . . . ?
B9 B4 B8 B10 22.7(4) . . . . ?
B5 B4 B8 B10 -21.3(5) . . . . ?
B3 B4 B8 B10 -104.1(5) . . . . ?
B1 B4 B8 B3 24.1(3) . . . . ?
B9 B4 B8 B3 126.8(4) . . . . ?
B5 B4 B8 B3 82.8(3) . . . . ?
B1 B4 B8 B7 -20.1(5) . . . . ?
B9 B4 B8 B7 82.5(4) . . . . ?
B5 B4 B8 B7 38.5(4) . . . . ?
B3 B4 B8 B7 -44.2(3) . . . . ?
B1 B4 B8 B9 -102.7(4) . . . . ?
B5 B4 B8 B9 -44.0(3) . . . . ?
B3 B4 B8 B9 -126.8(4) . . . . ?
B2 B7 B8 B10 108.4(4) . . . . ?
B3 B7 B8 B10 154.3(4) . . . . ?
B6 B7 B8 B10 50.0(3) . . . . ?
B10 B7 B8 B3 -154.3(4) . . . . ?
B2 B7 B8 B3 -45.8(3) . . . . ?
B6 B7 B8 B3 -104.3(3) . . . . ?
B10 B7 B8 B4 -108.8(4) . . . . ?
B2 B7 B8 B4 -0.4(4) . . . . ?
B3 B7 B8 B4 45.4(3) . . . . ?
B6 B7 B8 B4 -58.8(4) . . . . ?
B10 B7 B8 B9 -49.6(3) . . . . ?
B2 B7 B8 B9 58.9(4) . . . . ?
B3 B7 B8 B9 104.7(3) . . . . ?
B6 B7 B8 B9 0.5(3) . . . . ?
B1 B5 B9 B10 -79.8(5) . . . . ?
B6 B5 B9 B10 22.9(4) . . . . ?
B2 B5 B9 B10 -21.2(5) . . . . ?
B4 B5 B9 B10 -104.3(4) . . . . ?
B1 B5 B9 B4 24.6(4) . . . . ?
B6 B5 B9 B4 127.3(4) . . . . ?
B2 B5 B9 B4 83.2(3) . . . . ?
B1 B5 B9 B8 -20.0(5) . . . . ?
B6 B5 B9 B8 82.7(4) . . . . ?
B2 B5 B9 B8 38.6(4) . . . . ?
B4 B5 B9 B8 -44.6(3) . . . . ?
B1 B5 B9 B6 -102.7(4) . . . . ?
B2 B5 B9 B6 -44.1(3) . . . . ?
B4 B5 B9 B6 -127.3(4) . . . . ?
B1 B4 B9 B10 79.8(5) . . . . ?
B8 B4 B9 B10 -23.0(4) . . . . ?
B5 B4 B9 B10 104.4(4) . . . . ?
B3 B4 B9 B10 21.5(5) . . . . ?
B1 B4 B9 B5 -24.6(4) . . . . ?
B8 B4 B9 B5 -127.4(4) . . . . ?
B3 B4 B9 B5 -82.9(3) . . . . ?
B1 B4 B9 B8 102.8(4) . . . . ?
B5 B4 B9 B8 127.4(4) . . . . ?
B3 B4 B9 B8 44.5(3) . . . . ?
B1 B4 B9 B6 19.8(5) . . . . ?
B8 B4 B9 B6 -83.0(4) . . . . ?
B5 B4 B9 B6 44.4(3) . . . . ?
B3 B4 B9 B6 -38.5(4) . . . . ?
B3 B8 B9 B10 108.6(4) . . . . ?
B4 B8 B9 B10 154.7(4) . . . . ?
B7 B8 B9 B10 50.3(3) . . . . ?
B10 B8 B9 B5 -109.2(4) . . . . ?
B3 B8 B9 B5 -0.6(5) . . . . ?
B4 B8 B9 B5 45.5(3) . . . . ?
B7 B8 B9 B5 -59.0(4) . . . . ?
B10 B8 B9 B4 -154.7(4) . . . . ?
B3 B8 B9 B4 -46.1(3) . . . . ?
B7 B8 B9 B4 -104.5(3) . . . . ?
B10 B8 B9 B6 -50.7(3) . . . . ?
B3 B8 B9 B6 57.9(4) . . . . ?
B4 B8 B9 B6 104.0(3) . . . . ?
B7 B8 B9 B6 -0.5(3) . . . . ?
B2 B6 B9 B10 -108.6(4) . . . . ?
B5 B6 B9 B10 -154.9(4) . . . . ?
B7 B6 B9 B10 -50.0(3) . . . . ?
B10 B6 B9 B5 154.9(4) . . . . ?
B2 B6 B9 B5 46.3(3) . . . . ?
B7 B6 B9 B5 104.8(3) . . . . ?
B10 B6 B9 B4 109.4(4) . . . . ?
B2 B6 B9 B4 0.8(4) . . . . ?
B5 B6 B9 B4 -45.5(3) . . . . ?
B7 B6 B9 B4 59.4(4) . . . . ?
B10 B6 B9 B8 50.5(3) . . . . ?
B2 B6 B9 B8 -58.1(4) . . . . ?
B5 B6 B9 B8 -104.4(3) . . . . ?
B7 B6 B9 B8 0.5(3) . . . . ?
B5 B9 B10 B8 90.5(4) . . . . ?
B4 B9 B10 B8 23.5(4) . . . . ?
B6 B9 B10 B8 113.8(4) . . . . ?
B5 B9 B10 B7 33.5(5) . . . . ?
B4 B9 B10 B7 -33.5(5) . . . . ?
B8 B9 B10 B7 -57.0(3) . . . . ?
B6 B9 B10 B7 56.8(3) . . . . ?
B5 B9 B10 B6 -23.3(4) . . . . ?
B4 B9 B10 B6 -90.3(4) . . . . ?
B8 B9 B10 B6 -113.8(4) . . . . ?
B3 B8 B10 B9 -90.6(4) . . . . ?
B4 B8 B10 B9 -23.6(4) . . . . ?
B7 B8 B10 B9 -114.4(4) . . . . ?
B3 B8 B10 B7 23.8(4) . . . . ?
B4 B8 B10 B7 90.8(4) . . . . ?
B9 B8 B10 B7 114.4(4) . . . . ?
B3 B8 B10 B6 -32.9(5) . . . . ?
B4 B8 B10 B6 34.1(5) . . . . ?
B7 B8 B10 B6 -56.7(3) . . . . ?
B9 B8 B10 B6 57.7(3) . . . . ?
B2 B7 B10 B9 -33.7(5) . . . . ?
B3 B7 B10 B9 33.5(5) . . . . ?
B8 B7 B10 B9 57.5(4) . . . . ?
B6 B7 B10 B9 -57.2(3) . . . . ?
B2 B7 B10 B8 -91.2(4) . . . . ?
B3 B7 B10 B8 -24.0(4) . . . . ?
B6 B7 B10 B8 -114.7(4) . . . . ?
B2 B7 B10 B6 23.5(4) . . . . ?
B3 B7 B10 B6 90.7(4) . . . . ?
B8 B7 B10 B6 114.7(4) . . . . ?
B2 B6 B10 B9 90.9(4) . . . . ?
B5 B6 B10 B9 23.3(4) . . . . ?
B7 B6 B10 B9 114.6(4) . . . . ?
B2 B6 B10 B8 33.1(5) . . . . ?
B5 B6 B10 B8 -34.5(5) . . . . ?
B7 B6 B10 B8 56.8(4) . . . . ?
B9 B6 B10 B8 -57.8(4) . . . . ?
B2 B6 B10 B7 -23.6(4) . . . . ?
B5 B6 B10 B7 -91.3(4) . . . . ?
B9 B6 B10 B7 -114.6(4) . . . . ?
C30 N1 C22 C23 -174.2(4) . . . . ?
C34A N1 C22 C23 65.7(6) . . . . ?
C26 N1 C22 C23 -53.6(5) . . . . ?
C34B N1 C22 C23 65.8(12) . . . . ?
N1 C22 C23 C24 -176.4(4) . . . . ?
C22 C23 C24 C25 -174.1(5) . . . . ?
C30 N1 C26 C27 63.1(5) . . . . ?
C34A N1 C26 C27 -174.8(6) . . . . ?
C22 N1 C26 C27 -55.6(5) . . . . ?
C34B N1 C26 C27 176.3(14) . . . . ?
N1 C26 C27 C28 -175.2(4) . . . . ?
C26 C27 C28 C29 -178.5(5) . . . . ?
C34A N1 C30 C31 -68.1(6) . . . . ?
C22 N1 C30 C31 173.4(4) . . . . ?
C26 N1 C30 C31 52.3(5) . . . . ?
C34B N1 C30 C31 -59.0(11) . . . . ?
N1 C30 C31 C32 165.3(4) . . . . ?
C30 C31 C32 C33 177.1(5) . . . . ?
C30 N1 C34A C35A -63.5(10) . . . . ?
C22 N1 C34A C35A 54.2(10) . . . . ?
C26 N1 C34A C35A 175.0(8) . . . . ?
N1 C34A C35A C36A 149.7(9) . . . . ?
C34A C35A C36A C37A -75.9(14) . . . . ?
C30 N1 C34B C35B -57(2) . . . . ?
C22 N1 C34B C35B 63(3) . . . . ?
C26 N1 C34B C35B -174(2) . . . . ?
N1 C34B C35B C36B 177.9(19) . . . . ?
C34B C35B C36B C37B -66(3) . . . . ?
